data_7012613
loop_
_publ_author_name
'Brechin, Euan K.'
'Christou, George'
'Soler, Monica'
'Helliwell, Madeleine'
'Teat, Simon J.'

_publ_section_title
;
 Novel octanuclear and enneanuclear manganese clusters with carboxylate
 and pyrimidine ligands
;
_journal_issue 4
_journal_name_full 'Dalton Transactions'
_journal_page_first 513
_journal_paper_doi 10.1039/b212347a
_journal_year 2003
_chemical_formula_sum 'C52.5 H41.5 Cl2 Mn4.5 N2 O17.5'
_chemical_formula_weight 1298.51
_chemical_name_systematic
; 
? 
;
_space_group_IT_number 15
_symmetry_cell_setting monoclinic
_symmetry_space_group_name_Hall '-C 2yc'
_symmetry_space_group_name_H-M 'C 1 2/c 1'
_atom_sites_solution_hydrogens geom
_atom_sites_solution_primary direct
_atom_sites_solution_secondary difmap
_audit_creation_method SHELXL-97
_cell_angle_alpha 90.00
_cell_angle_beta 93.060(6)
_cell_angle_gamma 90.00
_cell_formula_units_Z 8
_cell_length_a 17.691(5)
_cell_length_b 24.076(6)
_cell_length_c 25.499(7)
_cell_measurement_reflns_used 1601
_cell_measurement_temperature 150(2)
_cell_measurement_theta_max 19.73
_cell_measurement_theta_min 2.19
_cell_volume 10845(5)
_computing_cell_refinement 'Bruker SMART'
_computing_data_collection 'Bruker SMART'
_computing_data_reduction 'Bruker SAINT'
_computing_molecular_graphics 'Bruker SHELXTL'
_computing_publication_material 'Bruker SHELXTL'
_computing_structure_refinement 'Bruker SHELXTL'
_computing_structure_solution 'Bruker SHELXTL'
_diffrn_ambient_temperature 150(2)
_diffrn_measured_fraction_theta_full 0.940
_diffrn_measured_fraction_theta_max 0.940
_diffrn_measurement_device_type 'CCD area detector'
_diffrn_measurement_method 'phi and omega scans'
_diffrn_radiation_monochromator graphite
_diffrn_radiation_source 'sealed tube'
_diffrn_radiation_type MoK\a
_diffrn_radiation_wavelength 0.71073
_diffrn_reflns_av_R_equivalents 0.1521
_diffrn_reflns_av_sigmaI/netI 0.3011
_diffrn_reflns_limit_h_max 21
_diffrn_reflns_limit_h_min -23
_diffrn_reflns_limit_k_max 31
_diffrn_reflns_limit_k_min -25
_diffrn_reflns_limit_l_max 34
_diffrn_reflns_limit_l_min -27
_diffrn_reflns_number 33870
_diffrn_reflns_theta_full 28.32
_diffrn_reflns_theta_max 28.32
_diffrn_reflns_theta_min 1.67
_exptl_absorpt_coefficient_mu 1.194
_exptl_absorpt_correction_type none
_exptl_crystal_colour BLACK
_exptl_crystal_density_diffrn 1.591
_exptl_crystal_density_method 'not measured'
_exptl_crystal_description PRISMATIC
_exptl_crystal_F_000 5256
_exptl_crystal_size_max 0.2
_exptl_crystal_size_mid 0.1
_exptl_crystal_size_min 0.1
_refine_diff_density_max 0.631
_refine_diff_density_min -0.694
_refine_diff_density_rms 0.100
_refine_ls_extinction_method none
_refine_ls_goodness_of_fit_ref 0.654
_refine_ls_hydrogen_treatment mixed
_refine_ls_matrix_type full
_refine_ls_number_parameters 703
_refine_ls_number_reflns 12691
_refine_ls_number_restraints 0
_refine_ls_restrained_S_all 0.654
_refine_ls_R_factor_all 0.1584
_refine_ls_R_factor_gt 0.0557
_refine_ls_shift/su_max 0.000
_refine_ls_shift/su_mean 0.000
_refine_ls_structure_factor_coef Fsqd
_refine_ls_weighting_details 'calc w=1/[\s^2^(Fo^2^)+(0.0000P)^2^+0.0000P] where P=(Fo^2^+2Fc^2^)/3'
_refine_ls_weighting_scheme calc
_refine_ls_wR_factor_gt 0.0880
_refine_ls_wR_factor_ref 0.1082
_reflns_number_gt 4639
_reflns_number_total 12691
_reflns_threshold_expression >2sigma(I)
_cod_data_source_file b212347a.txt
_cod_data_source_block s1025m
_cod_depositor_comments
;
The following automatic conversions were performed:
'_symmetry_cell_setting' value 'Monoclinic' changed to 'monoclinic'
according to '/home/saulius/struct/CIF-dictionaries/cif_core.dic'
dictionary named 'cif_core.dic' version 2.4.1 from
2010-06-29.

'_exptl_absorpt_correction_type' value 'NONE' changed to
'none' according to '/home/saulius/struct/CIF-dictionaries/cif_core.dic'
dictionary named 'cif_core.dic' version 2.4.1 from 2010-06-29.

Automatic conversion script
Id: cif_fix_enum 1527 2010-12-29 10:47:43Z saulius 
;
_cod_original_sg_symbol_H-M 'C2/c  '
_cod_original_formula_sum 'C52.50 H41.50 Cl2 Mn4.50 N2 O17.50'
_cod_database_code 7012613

loop_
_symmetry_equiv_pos_as_xyz
'x, y, z'
'-x, y, -z+1/2'
'x+1/2, y+1/2, z'
'-x+1/2, y+1/2, -z+1/2'
'-x, -y, -z'
'x, -y, z-1/2'
'-x+1/2, -y+1/2, -z'
'x+1/2, -y+1/2, z-1/2'

loop_
_atom_site_label
_atom_site_type_symbol
_atom_site_fract_x
_atom_site_fract_y
_atom_site_fract_z
_atom_site_U_iso_or_equiv
_atom_site_adp_type
_atom_site_occupancy
_atom_site_symmetry_multiplicity
_atom_site_calc_flag
_atom_site_refinement_flags
_atom_site_disorder_assembly
_atom_site_disorder_group
Mn1 Mn 0.5000 0.23847(4) 0.2500 0.0192(3) Uani 1 2 d S . .
Mn2 Mn 0.57074(4) 0.27375(3) 0.15739(3) 0.0214(2) Uani 1 1 d . . .
Mn3 Mn 0.40393(4) 0.20799(3) 0.13919(3) 0.0209(2) Uani 1 1 d . . .
Mn4 Mn 0.40886(4) 0.11499(3) 0.23223(3) 0.0203(2) Uani 1 1 d . . .
Mn5 Mn 0.31460(4) 0.21646(3) 0.25293(3) 0.0208(2) Uani 1 1 d . . .
O1 O 0.47513(17) 0.25087(13) 0.17814(13) 0.0207(9) Uani 1 1 d . . .
O2 O 0.59903(17) 0.25945(12) 0.22748(13) 0.0195(9) Uani 1 1 d . . .
O3 O 0.5000 0.14954(18) 0.2500 0.0198(13) Uani 1 2 d S . .
O4 O 0.53245(19) 0.29670(13) 0.08706(14) 0.0255(9) Uani 1 1 d . . .
O5 O 0.43972(19) 0.23290(14) 0.07321(15) 0.0267(10) Uani 1 1 d . . .
O6 O 0.67085(19) 0.29856(13) 0.13842(14) 0.0263(10) Uani 1 1 d . . .
O7 O 0.25488(18) 0.24259(14) 0.31007(15) 0.0263(10) Uani 1 1 d . . .
O8 O 0.37025(16) 0.18173(12) 0.20256(14) 0.0175(9) Uani 1 1 d . . .
O9 O 0.3575(2) 0.14498(14) 0.09978(15) 0.0291(10) Uani 1 1 d . . .
O10 O 0.43853(19) 0.09728(14) 0.15130(15) 0.0295(10) Uani 1 1 d . . .
O11 O 0.31394(19) 0.26083(14) 0.12452(15) 0.0302(10) Uani 1 1 d . . .
O12 O 0.25605(19) 0.27097(13) 0.19967(15) 0.0253(9) Uani 1 1 d . . .
O13 O 0.43663(18) 0.03970(13) 0.25228(15) 0.0248(10) Uani 1 1 d . . .
O14 O 0.30559(19) 0.08456(13) 0.21853(14) 0.0231(9) Uani 1 1 d . . .
O15 O 0.23494(18) 0.15920(13) 0.23821(15) 0.0237(10) Uani 1 1 d . . .
O16 O 0.36182(18) 0.14528(13) 0.30583(14) 0.0227(9) Uani 1 1 d . . .
O17 O 0.5956(2) 0.19429(14) 0.12501(15) 0.0283(10) Uani 1 1 d . . .
O18 O 0.53238(19) 0.36115(13) 0.18489(15) 0.0255(10) Uani 1 1 d . . .
N1 N 0.4138(2) 0.37955(16) 0.21195(18) 0.0229(11) Uani 1 1 d . . .
N2 N 0.3160(3) 0.41599(17) 0.1560(2) 0.0318(13) Uani 1 1 d . . .
C1 C 0.4760(3) 0.2761(2) 0.0613(2) 0.0223(13) Uani 1 1 d . . .
C2 C 0.4509(3) 0.3064(2) 0.0123(2) 0.0283(15) Uani 1 1 d . . .
C3 C 0.4954(3) 0.3471(2) -0.0078(2) 0.0381(17) Uani 1 1 d . . .
H3 H 0.5433 0.3536 0.0077 0.046 Uiso 1 1 calc R . .
C4 C 0.4699(4) 0.3786(3) -0.0509(3) 0.059(2) Uani 1 1 d . . .
H4 H 0.4999 0.4061 -0.0647 0.070 Uiso 1 1 calc R . .
C5 C 0.3966(4) 0.3671(3) -0.0728(3) 0.053(2) Uani 1 1 d . . .
H5 H 0.3776 0.3883 -0.1010 0.063 Uiso 1 1 calc R . .
C6 C 0.3520(4) 0.3251(3) -0.0535(3) 0.049(2) Uani 1 1 d . . .
H6 H 0.3049 0.3171 -0.0696 0.059 Uiso 1 1 calc R . .
C7 C 0.3789(3) 0.2951(2) -0.0095(2) 0.0400(17) Uani 1 1 d . . .
H7 H 0.3491 0.2679 0.0050 0.048 Uiso 1 1 calc R . .
C8 C 0.7329(3) 0.2727(2) 0.1502(2) 0.0232(14) Uani 1 1 d . . .
C9 C 0.7945(3) 0.2784(2) 0.1128(2) 0.0278(15) Uani 1 1 d . . .
C10 C 0.7782(3) 0.2956(2) 0.0618(3) 0.0343(16) Uani 1 1 d . . .
H10 H 0.7290 0.3057 0.0513 0.041 Uiso 1 1 calc R . .
C11 C 0.8344(3) 0.2981(2) 0.0257(3) 0.0390(17) Uani 1 1 d . . .
H11 H 0.8229 0.3100 -0.0085 0.047 Uiso 1 1 calc R . .
C12 C 0.9080(4) 0.2826(2) 0.0412(3) 0.0465(19) Uani 1 1 d . . .
H12 H 0.9461 0.2846 0.0175 0.056 Uiso 1 1 calc R . .
C13 C 0.9245(3) 0.2640(2) 0.0925(3) 0.0429(18) Uani 1 1 d . . .
H13 H 0.9733 0.2527 0.1028 0.051 Uiso 1 1 calc R . .
C14 C 0.8683(3) 0.2626(2) 0.1272(3) 0.0353(16) Uani 1 1 d . . .
H14 H 0.8797 0.2507 0.1614 0.042 Uiso 1 1 calc R . .
C15 C 0.6142(3) 0.1496(2) 0.1465(2) 0.0205(13) Uani 1 1 d . . .
C16 C 0.6087(3) 0.0973(2) 0.1150(2) 0.0183(13) Uani 1 1 d . . .
C17 C 0.6404(3) 0.0478(2) 0.1340(2) 0.0298(15) Uani 1 1 d . . .
H17 H 0.6623 0.0460 0.1680 0.036 Uiso 1 1 calc R . .
C18 C 0.6390(3) 0.0016(2) 0.1024(3) 0.0345(16) Uani 1 1 d . . .
H18 H 0.6611 -0.0312 0.1148 0.041 Uiso 1 1 calc R . .
C19 C 0.6055(3) 0.0033(2) 0.0530(3) 0.048(2) Uani 1 1 d . . .
H19 H 0.6055 -0.0283 0.0320 0.057 Uiso 1 1 calc R . .
C20 C 0.5714(3) 0.0516(2) 0.0338(2) 0.0391(17) Uani 1 1 d . . .
H20 H 0.5474 0.0523 0.0004 0.047 Uiso 1 1 calc R . .
C21 C 0.5735(3) 0.0983(2) 0.0646(2) 0.0272(15) Uani 1 1 d . . .
H21 H 0.5513 0.1310 0.0519 0.033 Uiso 1 1 calc R . .
C22 C 0.3860(3) 0.0994(2) 0.1166(2) 0.0265(15) Uani 1 1 d . . .
C23 C 0.3514(3) 0.0469(2) 0.0961(2) 0.0269(15) Uani 1 1 d . . .
C24 C 0.2847(3) 0.0469(2) 0.0658(2) 0.0342(17) Uani 1 1 d . . .
H24 H 0.2623 0.0803 0.0555 0.041 Uiso 1 1 calc R . .
C25 C 0.2507(4) -0.0030(2) 0.0507(3) 0.049(2) Uani 1 1 d . . .
H25 H 0.2058 -0.0030 0.0300 0.059 Uiso 1 1 calc R . .
C26 C 0.2836(4) -0.0525(3) 0.0663(3) 0.058(2) Uani 1 1 d . . .
H26 H 0.2597 -0.0857 0.0568 0.069 Uiso 1 1 calc R . .
C27 C 0.3502(4) -0.0540(3) 0.0955(3) 0.051(2) Uani 1 1 d . . .
H27 H 0.3720 -0.0878 0.1054 0.062 Uiso 1 1 calc R . .
C28 C 0.3858(4) -0.0040(2) 0.1106(2) 0.0414(18) Uani 1 1 d . . .
H28 H 0.4317 -0.0045 0.1301 0.050 Uiso 1 1 calc R . .
C29 C 0.2622(3) 0.2778(2) 0.1512(2) 0.0231(14) Uani 1 1 d . . .
C30 C 0.1969(3) 0.3080(2) 0.1224(2) 0.0250(14) Uani 1 1 d . . .
C31 C 0.2009(3) 0.3187(2) 0.0698(2) 0.0341(16) Uani 1 1 d . . .
H31 H 0.2438 0.3083 0.0526 0.041 Uiso 1 1 calc R . .
C32 C 0.1409(3) 0.3451(2) 0.0418(3) 0.0404(18) Uani 1 1 d . . .
H32 H 0.1422 0.3514 0.0059 0.048 Uiso 1 1 calc R . .
C33 C 0.0802(3) 0.3612(2) 0.0692(3) 0.0430(19) Uani 1 1 d . . .
H33 H 0.0401 0.3791 0.0512 0.052 Uiso 1 1 calc R . .
C34 C 0.0757(3) 0.3523(2) 0.1219(3) 0.0470(19) Uani 1 1 d . . .
H34 H 0.0340 0.3643 0.1395 0.056 Uiso 1 1 calc R . .
C35 C 0.1358(3) 0.3247(2) 0.1486(3) 0.0352(16) Uani 1 1 d . . .
H35 H 0.1340 0.3176 0.1844 0.042 Uiso 1 1 calc R . .
C36 C 0.5000 0.0156(3) 0.2500 0.026(2) Uani 1 2 d S . .
C37 C 0.5000 -0.0460(3) 0.2500 0.024(2) Uani 1 2 d S . .
C38 C 0.4349(3) -0.0747(2) 0.2354(2) 0.0328(16) Uani 1 1 d . . .
H38 H 0.3907 -0.0553 0.2261 0.039 Uiso 1 1 calc R . .
C39 C 0.4348(3) -0.1316(2) 0.2344(2) 0.0415(18) Uani 1 1 d . . .
H39 H 0.3911 -0.1506 0.2233 0.050 Uiso 1 1 calc R . .
C40 C 0.5000 -0.1613(3) 0.2500 0.047(3) Uani 1 2 d S . .
H40 H 0.5000 -0.1999 0.2500 0.056 Uiso 1 2 calc SR . .
C41 C 0.2441(3) 0.1104(2) 0.2213(2) 0.0257(14) Uani 1 1 d . . .
C42 C 0.1732(3) 0.0799(2) 0.2042(2) 0.0247(14) Uani 1 1 d . . .
C43 C 0.1789(3) 0.0273(2) 0.1815(2) 0.0344(17) Uani 1 1 d . . .
H43 H 0.2261 0.0112 0.1777 0.041 Uiso 1 1 calc R . .
C44 C 0.1134(4) -0.0002(2) 0.1648(3) 0.0453(19) Uani 1 1 d . . .
H44 H 0.1166 -0.0355 0.1501 0.054 Uiso 1 1 calc R . .
C45 C 0.0439(4) 0.0236(3) 0.1696(3) 0.047(2) Uani 1 1 d . . .
H45 H 0.0003 0.0046 0.1582 0.056 Uiso 1 1 calc R . .
C46 C 0.0386(3) 0.0756(3) 0.1914(3) 0.0438(18) Uani 1 1 d . . .
H46 H -0.0086 0.0920 0.1944 0.053 Uiso 1 1 calc R . .
C47 C 0.1034(3) 0.1036(2) 0.2087(2) 0.0331(16) Uani 1 1 d . . .
H47 H 0.0997 0.1388 0.2236 0.040 Uiso 1 1 calc R . .
C48 C 0.4650(3) 0.3785(2) 0.1735(2) 0.0280(15) Uani 1 1 d . . .
C49 C 0.4402(3) 0.3978(2) 0.1232(2) 0.0275(15) Uani 1 1 d . . .
H49 H 0.4728 0.3985 0.0958 0.033 Uiso 1 1 calc R . .
C50 C 0.3663(3) 0.4156(2) 0.1158(2) 0.0292(16) Uani 1 1 d . . .
C51 C 0.3413(3) 0.3980(2) 0.2012(3) 0.0276(15) Uani 1 1 d . . .
C52 C 0.3348(3) 0.4361(2) 0.0636(2) 0.050(2) Uani 1 1 d . . .
H52A H 0.2937 0.4126 0.0514 0.075 Uiso 1 1 calc R . .
H52B H 0.3738 0.4353 0.0388 0.075 Uiso 1 1 calc R . .
H52C H 0.3168 0.4734 0.0671 0.075 Uiso 1 1 calc R . .
C53 C 0.28981(19) 0.39681(12) 0.24516(12) 0.0343(16) Uani 1 1 d . . .
H53A H 0.2512 0.4245 0.2395 0.051 Uiso 1 1 calc R . .
H53B H 0.3181 0.4042 0.2776 0.051 Uiso 1 1 calc R . .
H53C H 0.2667 0.3608 0.2469 0.051 Uiso 1 1 calc R . .
Cl1 Cl 0.80584(8) 0.11829(6) 0.05968(6) 0.1109(9) Uani 1 1 d R . .
Cl2 Cl 0.83782(7) 0.05767(6) 0.15499(6) 0.0674(6) Uani 1 1 d R . .
C54 C 0.82219(7) 0.12006(6) 0.12869(6) 0.079(3) Uani 1 1 d R . .
H54A H 0.8656 0.1436 0.1373 0.095 Uiso 1 1 calc R . .
H54B H 0.7786 0.1366 0.1442 0.095 Uiso 1 1 calc R . .

loop_
_atom_site_aniso_label
_atom_site_aniso_U_11
_atom_site_aniso_U_22
_atom_site_aniso_U_33
_atom_site_aniso_U_23
_atom_site_aniso_U_13
_atom_site_aniso_U_12
Mn1 0.0196(7) 0.0194(7) 0.0178(7) 0.000 -0.0045(5) 0.000
Mn2 0.0228(5) 0.0212(5) 0.0196(5) 0.0022(4) -0.0034(4) 0.0014(4)
Mn3 0.0233(5) 0.0203(5) 0.0182(5) -0.0020(4) -0.0070(4) 0.0024(4)
Mn4 0.0191(5) 0.0200(5) 0.0209(5) -0.0005(4) -0.0068(4) -0.0003(4)
Mn5 0.0183(5) 0.0216(5) 0.0219(5) -0.0024(4) -0.0044(4) -0.0004(4)
O1 0.022(2) 0.024(2) 0.016(2) -0.0013(17) -0.0036(17) -0.0037(17)
O2 0.021(2) 0.0171(19) 0.020(2) 0.0033(17) -0.0035(17) 0.0000(16)
O3 0.017(3) 0.018(3) 0.022(3) 0.000 -0.009(2) 0.000
O4 0.028(2) 0.025(2) 0.023(2) 0.0048(18) -0.0060(19) 0.0030(18)
O5 0.030(2) 0.023(2) 0.027(3) -0.0011(19) -0.0066(19) 0.0006(18)
O6 0.025(2) 0.027(2) 0.027(3) 0.0053(19) -0.0012(19) -0.0037(18)
O7 0.024(2) 0.031(2) 0.024(3) -0.0043(19) -0.0014(19) 0.0007(18)
O8 0.0092(18) 0.0185(19) 0.024(2) 0.0019(17) -0.0020(16) 0.0014(15)
O9 0.038(3) 0.023(2) 0.025(3) -0.0052(19) -0.004(2) -0.0038(19)
O10 0.019(2) 0.040(2) 0.029(3) -0.012(2) -0.0044(19) 0.0027(18)
O11 0.025(2) 0.035(2) 0.029(3) -0.002(2) -0.008(2) 0.0165(19)
O12 0.029(2) 0.020(2) 0.026(3) 0.0013(19) -0.0067(19) 0.0040(17)
O13 0.024(2) 0.015(2) 0.034(3) 0.0000(18) -0.006(2) -0.0012(17)
O14 0.021(2) 0.023(2) 0.024(3) -0.0025(18) -0.0075(18) 0.0013(17)
O15 0.019(2) 0.021(2) 0.031(3) -0.0046(19) -0.0064(18) -0.0026(17)
O16 0.023(2) 0.026(2) 0.018(2) -0.0001(18) -0.0060(18) 0.0020(17)
O17 0.041(3) 0.020(2) 0.022(3) 0.0007(19) -0.007(2) 0.0047(19)
O18 0.027(2) 0.019(2) 0.029(3) -0.0013(18) -0.0058(19) 0.0020(17)
N1 0.027(3) 0.020(3) 0.021(3) -0.005(2) -0.001(2) 0.005(2)
N2 0.034(3) 0.023(3) 0.037(4) -0.006(3) -0.011(3) 0.004(2)
C1 0.025(3) 0.020(3) 0.022(4) 0.001(3) 0.001(3) 0.009(3)
C2 0.034(4) 0.030(4) 0.021(4) 0.002(3) 0.000(3) 0.008(3)
C3 0.040(4) 0.052(4) 0.023(4) 0.009(3) 0.001(3) 0.015(3)
C4 0.062(5) 0.080(6) 0.034(5) 0.020(4) 0.001(4) 0.019(4)
C5 0.076(6) 0.052(5) 0.028(5) 0.011(4) -0.015(4) 0.025(4)
C6 0.056(5) 0.047(4) 0.041(5) -0.012(4) -0.024(4) 0.017(4)
C7 0.048(4) 0.041(4) 0.031(4) -0.010(3) -0.008(3) 0.011(3)
C8 0.024(3) 0.016(3) 0.030(4) -0.008(3) 0.004(3) -0.006(3)
C9 0.034(4) 0.015(3) 0.035(4) -0.004(3) 0.000(3) -0.007(3)
C10 0.045(4) 0.019(3) 0.039(4) 0.004(3) 0.001(3) -0.008(3)
C11 0.044(4) 0.046(4) 0.028(4) 0.010(3) 0.011(3) -0.002(3)
C12 0.042(4) 0.040(4) 0.059(6) 0.010(4) 0.023(4) 0.002(3)
C13 0.029(4) 0.041(4) 0.059(6) 0.003(4) 0.007(4) 0.005(3)
C14 0.026(4) 0.042(4) 0.038(4) 0.003(3) 0.001(3) -0.002(3)
C15 0.017(3) 0.021(3) 0.024(4) 0.000(3) 0.003(3) -0.003(2)
C16 0.016(3) 0.023(3) 0.015(3) -0.004(3) -0.002(2) 0.004(2)
C17 0.034(4) 0.024(3) 0.031(4) 0.003(3) -0.002(3) 0.006(3)
C18 0.037(4) 0.030(4) 0.035(4) -0.002(3) -0.009(3) 0.005(3)
C19 0.068(5) 0.023(4) 0.052(5) -0.013(4) 0.002(4) 0.006(3)
C20 0.056(5) 0.035(4) 0.024(4) -0.007(3) -0.014(3) 0.003(3)
C21 0.029(3) 0.022(3) 0.030(4) -0.001(3) -0.006(3) 0.005(3)
C22 0.028(4) 0.025(3) 0.026(4) -0.005(3) 0.001(3) 0.000(3)
C23 0.040(4) 0.020(3) 0.019(4) -0.003(3) -0.012(3) 0.003(3)
C24 0.039(4) 0.029(4) 0.033(4) 0.000(3) -0.010(3) 0.009(3)
C25 0.054(5) 0.037(4) 0.053(5) -0.004(4) -0.032(4) -0.004(4)
C26 0.092(6) 0.026(4) 0.053(6) -0.011(4) -0.018(5) -0.016(4)
C27 0.073(5) 0.031(4) 0.047(5) 0.000(4) -0.023(4) 0.009(4)
C28 0.063(5) 0.031(4) 0.029(4) -0.012(3) -0.012(3) 0.011(3)
C29 0.025(3) 0.015(3) 0.028(4) -0.006(3) -0.006(3) -0.002(3)
C30 0.022(3) 0.018(3) 0.034(4) -0.001(3) -0.011(3) -0.001(3)
C31 0.033(4) 0.036(4) 0.033(4) -0.005(3) -0.003(3) 0.011(3)
C32 0.052(5) 0.036(4) 0.031(4) 0.005(3) -0.016(4) 0.008(3)
C33 0.030(4) 0.036(4) 0.061(6) 0.009(4) -0.015(4) 0.009(3)
C34 0.033(4) 0.056(5) 0.052(5) 0.013(4) -0.003(4) 0.020(3)
C35 0.028(4) 0.038(4) 0.038(4) 0.004(3) -0.008(3) 0.010(3)
C36 0.041(6) 0.024(5) 0.015(5) 0.000 -0.001(4) 0.000
C37 0.032(5) 0.020(5) 0.020(5) 0.000 0.003(4) 0.000
C38 0.040(4) 0.023(3) 0.034(4) -0.004(3) -0.006(3) 0.000(3)
C39 0.051(5) 0.032(4) 0.042(5) 0.001(3) 0.004(4) -0.017(3)
C40 0.063(7) 0.014(5) 0.063(8) 0.000 0.005(6) 0.000
C41 0.028(4) 0.025(3) 0.023(4) 0.000(3) -0.009(3) -0.008(3)
C42 0.025(3) 0.028(3) 0.021(4) 0.000(3) -0.006(3) -0.003(3)
C43 0.027(4) 0.030(4) 0.045(5) 0.007(3) -0.012(3) -0.002(3)
C44 0.055(5) 0.025(4) 0.054(5) 0.003(3) -0.018(4) -0.014(3)
C45 0.040(4) 0.042(4) 0.056(5) 0.005(4) -0.014(4) -0.014(3)
C46 0.016(3) 0.070(5) 0.045(5) -0.011(4) -0.003(3) -0.006(3)
C47 0.024(4) 0.044(4) 0.032(4) -0.015(3) 0.004(3) -0.010(3)
C48 0.044(4) 0.013(3) 0.026(4) -0.001(3) -0.013(3) 0.003(3)
C49 0.040(4) 0.019(3) 0.023(4) 0.004(3) -0.004(3) 0.003(3)
C50 0.037(4) 0.018(3) 0.030(4) -0.001(3) -0.015(3) 0.003(3)
C51 0.034(4) 0.013(3) 0.035(4) -0.005(3) -0.002(3) 0.004(3)
C52 0.056(5) 0.049(4) 0.042(5) 0.006(4) -0.022(4) 0.011(4)
C53 0.031(4) 0.031(4) 0.040(5) -0.006(3) -0.008(3) 0.005(3)
Cl1 0.110(2) 0.120(2) 0.100(2) 0.0407(18) -0.0265(17) -0.0077(16)
Cl2 0.0530(12) 0.0797(14) 0.0673(16) -0.0091(12) -0.0185(11) 0.0007(10)
C54 0.073(6) 0.047(5) 0.117(9) -0.018(5) 0.003(6) 0.007(4)

loop_
_atom_type_symbol
_atom_type_description
_atom_type_scat_dispersion_real
_atom_type_scat_dispersion_imag
_atom_type_scat_source
C C 0.0033 0.0016 'International Tables Vol C Tables 4.2.6.8 and 6.1.1.4'
H H 0.0000 0.0000 'International Tables Vol C Tables 4.2.6.8 and 6.1.1.4'
N N 0.0061 0.0033 'International Tables Vol C Tables 4.2.6.8 and 6.1.1.4'
O O 0.0106 0.0060 'International Tables Vol C Tables 4.2.6.8 and 6.1.1.4'
Mn Mn 0.3368 0.7283 'International Tables Vol C Tables 4.2.6.8 and 6.1.1.4'
Cl Cl 0.1484 0.1585 'International Tables Vol C Tables 4.2.6.8 and 6.1.1.4'

loop_
_geom_angle_atom_site_label_1
_geom_angle_atom_site_label_2
_geom_angle_atom_site_label_3
_geom_angle
_geom_angle_site_symmetry_1
_geom_angle_site_symmetry_3
_geom_angle_publ_flag
O1 Mn1 O1 161.8(2) 2_655 . ?
O1 Mn1 O2 80.71(13) 2_655 2_655 ?
O1 Mn1 O2 94.52(14) . 2_655 ?
O1 Mn1 O2 94.52(14) 2_655 . ?
O1 Mn1 O2 80.71(13) . . ?
O2 Mn1 O2 149.80(18) 2_655 . ?
O1 Mn1 O3 99.11(10) 2_655 . ?
O1 Mn1 O3 99.11(10) . . ?
O2 Mn1 O3 105.10(9) 2_655 . ?
O2 Mn1 O3 105.10(9) . . ?
O1 Mn1 Mn2 40.55(10) 2_655 2_655 ?
O1 Mn1 Mn2 131.74(10) . 2_655 ?
O2 Mn1 Mn2 40.20(10) 2_655 2_655 ?
O2 Mn1 Mn2 127.52(10) . 2_655 ?
O3 Mn1 Mn2 107.27(3) . 2_655 ?
O1 Mn1 Mn2 131.74(10) 2_655 . ?
O1 Mn1 Mn2 40.55(10) . . ?
O2 Mn1 Mn2 127.52(10) 2_655 . ?
O2 Mn1 Mn2 40.20(10) . . ?
O3 Mn1 Mn2 107.27(3) . . ?
Mn2 Mn1 Mn2 145.45(5) 2_655 . ?
O2 Mn2 O1 82.85(14) . . ?
O2 Mn2 O6 95.36(14) . . ?
O1 Mn2 O6 177.90(16) . . ?
O2 Mn2 O4 172.37(15) . . ?
O1 Mn2 O4 93.89(14) . . ?
O6 Mn2 O4 87.76(15) . . ?
O2 Mn2 O17 98.92(14) . . ?
O1 Mn2 O17 93.05(14) . . ?
O6 Mn2 O17 88.29(14) . . ?
O4 Mn2 O17 88.12(14) . . ?
O2 Mn2 O18 86.89(13) . . ?
O1 Mn2 O18 84.21(13) . . ?
O6 Mn2 O18 94.63(13) . . ?
O4 Mn2 O18 85.92(13) . . ?
O17 Mn2 O18 173.25(13) . . ?
O2 Mn2 Mn1 42.24(10) . . ?
O1 Mn2 Mn1 40.65(10) . . ?
O6 Mn2 Mn1 137.51(11) . . ?
O4 Mn2 Mn1 133.89(11) . . ?
O17 Mn2 Mn1 99.28(11) . . ?
O18 Mn2 Mn1 82.67(10) . . ?
O8 Mn3 O1 87.96(15) . . ?
O8 Mn3 O5 178.28(15) . . ?
O1 Mn3 O5 92.77(15) . . ?
O8 Mn3 O9 92.12(15) . . ?
O1 Mn3 O9 160.67(15) . . ?
O5 Mn3 O9 86.67(15) . . ?
O8 Mn3 O11 95.02(15) . . ?
O1 Mn3 O11 104.34(14) . . ?
O5 Mn3 O11 86.31(15) . . ?
O9 Mn3 O11 94.92(15) . . ?
O3 Mn4 O8 90.43(15) . . ?
O3 Mn4 O13 98.66(15) . . ?
O8 Mn4 O13 169.11(15) . . ?
O3 Mn4 O14 173.22(14) . . ?
O8 Mn4 O14 86.19(13) . . ?
O13 Mn4 O14 85.36(13) . . ?
O3 Mn4 O10 93.93(10) . . ?
O8 Mn4 O10 83.59(15) . . ?
O13 Mn4 O10 89.79(15) . . ?
O14 Mn4 O10 91.54(14) . . ?
O3 Mn4 O16 90.37(10) . . ?
O8 Mn4 O16 85.14(14) . . ?
O13 Mn4 O16 100.70(15) . . ?
O14 Mn4 O16 83.50(14) . . ?
O10 Mn4 O16 167.96(13) . . ?
O3 Mn4 Mn5 94.34(12) . . ?
O8 Mn4 Mn5 35.95(11) . . ?
O13 Mn4 Mn5 147.61(12) . . ?
O14 Mn4 Mn5 79.49(10) . . ?
O10 Mn4 Mn5 118.87(10) . . ?
O16 Mn4 Mn5 49.47(9) . . ?
O8 Mn5 O2 88.77(14) . 2_655 ?
O8 Mn5 O7 171.97(15) . . ?
O2 Mn5 O7 95.08(15) 2_655 . ?
O8 Mn5 O15 87.36(14) . . ?
O2 Mn5 O15 169.12(14) 2_655 . ?
O7 Mn5 O15 87.59(15) . . ?
O8 Mn5 O12 95.42(15) . . ?
O2 Mn5 O12 101.00(13) 2_655 . ?
O7 Mn5 O12 90.76(15) . . ?
O15 Mn5 O12 89.49(13) . . ?
O8 Mn5 O16 83.19(14) . . ?
O2 Mn5 O16 89.42(13) 2_655 . ?
O7 Mn5 O16 89.80(14) . . ?
O15 Mn5 O16 80.03(13) . . ?
O12 Mn5 O16 169.47(12) . . ?
O8 Mn5 Mn4 36.62(10) . . ?
O2 Mn5 Mn4 92.47(10) 2_655 . ?
O7 Mn5 Mn4 135.90(11) . . ?
O15 Mn5 Mn4 78.41(10) . . ?
O12 Mn5 Mn4 130.13(11) . . ?
O16 Mn5 Mn4 46.85(9) . . ?
Mn3 O1 Mn2 126.99(19) . . ?
Mn3 O1 Mn1 122.93(18) . . ?
Mn2 O1 Mn1 98.80(14) . . ?
Mn2 O2 Mn5 121.78(18) . 2_655 ?
Mn2 O2 Mn1 97.56(14) . . ?
Mn5 O2 Mn1 120.62(16) 2_655 . ?
Mn4 O3 Mn4 126.5(2) . 2_655 ?
Mn4 O3 Mn1 116.73(12) . . ?
Mn4 O3 Mn1 116.73(12) 2_655 . ?
C1 O4 Mn2 126.0(4) . . ?
C1 O5 Mn3 131.3(4) . . ?
C8 O6 Mn2 124.7(3) . . ?
C8 O7 Mn5 135.5(4) 2_655 . ?
Mn5 O8 Mn3 130.75(17) . . ?
Mn5 O8 Mn4 107.43(18) . . ?
Mn3 O8 Mn4 120.72(17) . . ?
C22 O9 Mn3 110.2(3) . . ?
C22 O10 Mn4 116.8(4) . . ?
C29 O11 Mn3 133.7(4) . . ?
C29 O12 Mn5 130.2(4) . . ?
C36 O13 Mn4 128.9(4) . . ?
C41 O14 Mn4 126.8(3) . . ?
C41 O15 Mn5 127.2(3) . . ?
C15 O16 Mn4 135.7(3) 2_655 . ?
C15 O16 Mn5 126.2(3) 2_655 . ?
Mn4 O16 Mn5 83.68(13) . . ?
C15 O17 Mn2 131.2(4) . . ?
C48 O18 Mn2 120.6(3) . . ?
C48 N1 C51 120.6(5) . . ?
C51 N2 C50 116.7(5) . . ?
O4 C1 O5 126.3(5) . . ?
O4 C1 C2 115.8(5) . . ?
O5 C1 C2 117.9(5) . . ?
C3 C2 C7 121.5(6) . . ?
C3 C2 C1 120.6(5) . . ?
C7 C2 C1 117.7(6) . . ?
C2 C3 C4 121.1(6) . . ?
C3 C4 C5 117.2(7) . . ?
C6 C5 C4 122.0(6) . . ?
C5 C6 C7 119.1(6) . . ?
C2 C7 C6 119.1(6) . . ?
O7 C8 O6 125.2(5) 2_655 . ?
O7 C8 C9 118.0(5) 2_655 . ?
O6 C8 C9 116.8(5) . . ?
C10 C9 C14 118.5(6) . . ?
C10 C9 C8 120.5(5) . . ?
C14 C9 C8 120.8(6) . . ?
C9 C10 C11 121.0(6) . . ?
C10 C11 C12 119.5(6) . . ?
C11 C12 C13 119.8(6) . . ?
C14 C13 C12 119.4(6) . . ?
C13 C14 C9 121.8(6) . . ?
O17 C15 O16 124.0(5) . 2_655 ?
O17 C15 C16 118.9(5) . . ?
O16 C15 C16 117.1(5) 2_655 . ?
C17 C16 C21 119.1(5) . . ?
C17 C16 C15 121.4(5) . . ?
C21 C16 C15 119.5(5) . . ?
C18 C17 C16 119.6(6) . . ?
C19 C18 C17 120.8(6) . . ?
C18 C19 C20 120.6(6) . . ?
C21 C20 C19 119.2(6) . . ?
C20 C21 C16 120.6(5) . . ?
O10 C22 O9 122.6(5) . . ?
O10 C22 C23 119.4(5) . . ?
O9 C22 C23 117.8(5) . . ?
C24 C23 C28 119.4(5) . . ?
C24 C23 C22 121.5(5) . . ?
C28 C23 C22 118.9(5) . . ?
C23 C24 C25 120.2(5) . . ?
C26 C25 C24 119.9(6) . . ?
C27 C26 C25 121.5(6) . . ?
C26 C27 C28 119.4(6) . . ?
C27 C28 C23 119.6(6) . . ?
O11 C29 O12 127.1(5) . . ?
O11 C29 C30 117.1(5) . . ?
O12 C29 C30 115.8(5) . . ?
C35 C30 C31 120.6(5) . . ?
C35 C30 C29 120.3(6) . . ?
C31 C30 C29 119.1(6) . . ?
C30 C31 C32 120.5(6) . . ?
C33 C32 C31 117.5(6) . . ?
C34 C33 C32 123.0(6) . . ?
C33 C34 C35 118.2(6) . . ?
C30 C35 C34 120.1(6) . . ?
O13 C36 O13 125.5(7) 2_655 . ?
O13 C36 C37 117.2(3) 2_655 . ?
O13 C36 C37 117.2(3) . . ?
C38 C37 C38 119.8(7) 2_655 . ?
C38 C37 C36 120.1(4) 2_655 . ?
C38 C37 C36 120.1(4) . . ?
C39 C38 C37 120.4(6) . . ?
C38 C39 C40 120.4(6) . . ?
C39 C40 C39 118.4(7) 2_655 . ?
O14 C41 O15 127.2(5) . . ?
O14 C41 C42 117.1(5) . . ?
O15 C41 C42 115.7(5) . . ?
C47 C42 C43 119.9(5) . . ?
C47 C42 C41 121.1(5) . . ?
C43 C42 C41 119.0(5) . . ?
C44 C43 C42 118.9(6) . . ?
C45 C44 C43 120.9(6) . . ?
C44 C45 C46 120.0(6) . . ?
C45 C46 C47 120.0(6) . . ?
C42 C47 C46 120.4(6) . . ?
O18 C48 N1 119.1(5) . . ?
O18 C48 C49 123.5(6) . . ?
N1 C48 C49 117.3(5) . . ?
C50 C49 C48 118.2(6) . . ?
C49 C50 N2 122.7(6) . . ?
C49 C50 C52 121.9(6) . . ?
N2 C50 C52 115.5(5) . . ?
N2 C51 N1 124.4(6) . . ?
N2 C51 C53 119.0(5) . . ?
N1 C51 C53 116.6(5) . . ?
Cl2 C54 Cl1 113.2 . . ?

loop_
_geom_bond_atom_site_label_1
_geom_bond_atom_site_label_2
_geom_bond_distance
_geom_bond_site_symmetry_2
_geom_bond_publ_flag
Mn1 O1 1.885(3) 2_655 ?
Mn1 O1 1.885(3) . ?
Mn1 O2 1.939(3) 2_655 ?
Mn1 O2 1.939(3) . ?
Mn1 O3 2.141(4) . ?
Mn1 Mn2 2.8600(11) 2_655 ?
Mn1 Mn2 2.8600(11) . ?
Mn2 O2 1.862(3) . ?
Mn2 O1 1.881(3) . ?
Mn2 O6 1.954(3) . ?
Mn2 O4 1.962(4) . ?
Mn2 O17 2.139(3) . ?
Mn2 O18 2.330(3) . ?
Mn3 O8 1.862(4) . ?
Mn3 O1 1.872(3) . ?
Mn3 O5 1.925(4) . ?
Mn3 O9 1.974(3) . ?
Mn3 O11 2.057(3) . ?
Mn4 O3 1.849(2) . ?
Mn4 O8 1.888(3) . ?
Mn4 O13 1.939(3) . ?
Mn4 O14 1.982(3) . ?
Mn4 O10 2.198(4) . ?
Mn4 O16 2.217(4) . ?
Mn4 Mn5 3.0201(12) . ?
Mn5 O8 1.858(3) . ?
Mn5 O2 1.890(3) 2_655 ?
Mn5 O7 1.949(4) . ?
Mn5 O15 1.993(3) . ?
Mn5 O12 2.119(3) . ?
Mn5 O16 2.309(3) . ?
O2 Mn5 1.890(3) 2_655 ?
O3 Mn4 1.849(2) 2_655 ?
O4 C1 1.266(6) . ?
O5 C1 1.268(6) . ?
O6 C8 1.283(5) . ?
O7 C8 1.256(6) 2_655 ?
O9 C22 1.273(6) . ?
O10 C22 1.250(6) . ?
O11 C29 1.239(6) . ?
O12 C29 1.256(6) . ?
O13 C36 1.266(4) . ?
O14 C41 1.259(6) . ?
O15 C41 1.266(6) . ?
O16 C15 1.269(6) 2_655 ?
O17 C15 1.245(5) . ?
O18 C48 1.282(6) . ?
N1 C48 1.369(7) . ?
N1 C51 1.371(6) . ?
N2 C51 1.289(7) . ?
N2 C50 1.392(7) . ?
C1 C2 1.494(7) . ?
C2 C3 1.372(7) . ?
C2 C7 1.388(7) . ?
C3 C4 1.392(7) . ?
C4 C5 1.412(8) . ?
C5 C6 1.388(8) . ?
C6 C7 1.396(8) . ?
C8 O7 1.256(6) 2_655 ?
C8 C9 1.492(7) . ?
C9 C10 1.380(8) . ?
C9 C14 1.391(7) . ?
C10 C11 1.391(7) . ?
C11 C12 1.390(7) . ?
C12 C13 1.397(8) . ?
C13 C14 1.367(8) . ?
C15 O16 1.269(6) 2_655 ?
C15 C16 1.494(7) . ?
C16 C17 1.393(6) . ?
C16 C21 1.398(7) . ?
C17 C18 1.373(7) . ?
C18 C19 1.364(8) . ?
C19 C20 1.388(7) . ?
C20 C21 1.371(7) . ?
C22 C23 1.485(7) . ?
C23 C24 1.375(7) . ?
C23 C28 1.410(7) . ?
C24 C25 1.390(7) . ?
C25 C26 1.375(7) . ?
C26 C27 1.361(8) . ?
C27 C28 1.401(7) . ?
C29 C30 1.521(7) . ?
C30 C35 1.362(7) . ?
C30 C31 1.371(8) . ?
C31 C32 1.399(7) . ?
C32 C33 1.370(8) . ?
C33 C34 1.366(9) . ?
C34 C35 1.401(7) . ?
C36 O13 1.266(4) 2_655 ?
C36 C37 1.485(9) . ?
C37 C38 1.377(6) 2_655 ?
C37 C38 1.377(6) . ?
C38 C39 1.371(7) . ?
C39 C40 1.396(6) . ?
C40 C39 1.396(6) 2_655 ?
C41 C42 1.497(6) . ?
C42 C47 1.370(7) . ?
C42 C43 1.398(7) . ?
C43 C44 1.383(7) . ?
C44 C45 1.368(7) . ?
C45 C46 1.376(7) . ?
C46 C47 1.383(7) . ?
C48 C49 1.412(7) . ?
C49 C50 1.380(7) . ?
C50 C52 1.499(7) . ?
C51 C53 1.483(6) . ?
Cl1 C54 1.7684 . ?
Cl2 C54 1.6621 . ?
